data_7131316
loop_
_publ_author_name
'Li, He-Ping'
'Wu, Xiao-Ling'
'Zhan, Gu'
'Fu, Xue-Ju'
'Chen, Jian-Hua'
'He, Xiang-Hong'
'Han, Bo'

_publ_section_title
;
 Construction of cyclopenta[b]dihydronaphthofurans via TsOH-catalyzed
 consecutive biscyclization of dithioallylic alcohols and
 1-styrylnaphthols
;
_journal_issue 16
_journal_name_full 'Chemical Communications'
_journal_page_first 2275
_journal_page_last 2278
_journal_paper_doi 10.1039/D2CC06324G
_journal_volume 59
_journal_year 2023
_chemical_formula_sum 'C23 H20 O4 S2'
_chemical_formula_weight 424.51
_space_group_crystal_system monoclinic
_space_group_IT_number 14
_space_group_name_Hall '-P 2yn'
_space_group_name_H-M_alt 'P 1 21/n 1'
_atom_sites_solution_hydrogens geom
_audit_creation_method SHELXL-2016/6
_audit_update_record
;
2022-10-21 deposited with the CCDC.	2023-01-30 downloaded from the CCDC.
;
_cell_angle_alpha 90
_cell_angle_beta 101.235(3)
_cell_angle_gamma 90
_cell_formula_units_Z 8
_cell_length_a 10.1975(5)
_cell_length_b 20.3322(11)
_cell_length_c 19.3584(11)
_cell_measurement_reflns_used 9909
_cell_measurement_temperature 293(2)
_cell_measurement_theta_max 68.27
_cell_measurement_theta_min 3.18
_cell_volume 3936.8(4)
_computing_structure_refinement 'SHELXL-2016/6 (Sheldrick, 2016)'
_computing_structure_solution 'SHELXT 2014/5 (Sheldrick, 2014)'
_diffrn_ambient_temperature 293(2)
_diffrn_measured_fraction_theta_full 0.970
_diffrn_measured_fraction_theta_max 0.964
_diffrn_measurement_device_type 'Bruker APEX-II CCD'
_diffrn_measurement_method '\f and \w scans'
_diffrn_radiation_type CuK\a
_diffrn_radiation_wavelength 1.54178
_diffrn_reflns_av_R_equivalents 0.1191
_diffrn_reflns_av_unetI/netI 0.0515
_diffrn_reflns_Laue_measured_fraction_full 0.970
_diffrn_reflns_Laue_measured_fraction_max 0.964
_diffrn_reflns_limit_h_max 12
_diffrn_reflns_limit_h_min -12
_diffrn_reflns_limit_k_max 20
_diffrn_reflns_limit_k_min -21
_diffrn_reflns_limit_l_max 23
_diffrn_reflns_limit_l_min -23
_diffrn_reflns_number 63099
_diffrn_reflns_point_group_measured_fraction_full 0.970
_diffrn_reflns_point_group_measured_fraction_max 0.964
_diffrn_reflns_theta_full 67.679
_diffrn_reflns_theta_max 68.654
_diffrn_reflns_theta_min 3.184
_exptl_absorpt_coefficient_mu 2.690
_exptl_crystal_density_diffrn 1.432
_exptl_crystal_description block
_exptl_crystal_F_000 1776
_refine_diff_density_max 1.166
_refine_diff_density_min -0.459
_refine_diff_density_rms 0.084
_refine_ls_extinction_coef 0.00173(19)
_refine_ls_extinction_expression Fc^*^=kFc[1+0.001xFc^2^\l^3^/sin(2\q)]^-1/4^
_refine_ls_extinction_method 'SHELXL-2016/6 (Sheldrick 2016)'
_refine_ls_goodness_of_fit_ref 1.099
_refine_ls_hydrogen_treatment constr
_refine_ls_matrix_type full
_refine_ls_number_parameters 524
_refine_ls_number_reflns 7026
_refine_ls_number_restraints 0
_refine_ls_restrained_S_all 1.099
_refine_ls_R_factor_all 0.1010
_refine_ls_R_factor_gt 0.0760
_refine_ls_shift/su_max 0.000
_refine_ls_shift/su_mean 0.000
_refine_ls_structure_factor_coef Fsqd
_refine_ls_weighting_details 'w=1/[\s^2^(Fo^2^)+(0.1027P)^2^+4.0054P] where P=(Fo^2^+2Fc^2^)/3'
_refine_ls_weighting_scheme calc
_refine_ls_wR_factor_gt 0.1954
_refine_ls_wR_factor_ref 0.2198
_reflns_Friedel_coverage 0.000
_reflns_number_gt 5048
_reflns_number_total 7026
_reflns_threshold_expression 'I > 2\s(I)'
_cod_data_source_file d2cc06324g4.cif
_cod_data_source_block 20220322HB_0m_a
_cod_depositor_comments
;

2024-12-16
Z value and formula fixed to values more according to usual
chemical conventions.                 miguel
;
_cod_original_formula_sum 'C46 H40 O8 S4'
_cod_original_formula_weight 849.02
_cod_original_formula_units_Z 4
_cod_original_sg_symbol_H-M 'P 21/n'
_cod_database_code 7131316
_shelx_shelxl_version_number 2016/6
_shelx_space_group_comment
;
The symmetry employed for this shelxl refinement is uniquely defined
by the following loop, which should always be used as a source of
symmetry information in preference to the above space-group names.
They are only intended as comments.
;

loop_
_space_group_symop_operation_xyz
'x, y, z'
'-x+1/2, y+1/2, -z+1/2'
'-x, -y, -z'
'x-1/2, -y-1/2, z-1/2'

loop_
_atom_site_label
_atom_site_type_symbol
_atom_site_fract_x
_atom_site_fract_y
_atom_site_fract_z
_atom_site_U_iso_or_equiv
_atom_site_adp_type
_atom_site_occupancy
_atom_site_site_symmetry_order
_atom_site_calc_flag
_atom_site_refinement_flags_posn
_atom_site_refinement_flags_adp
_atom_site_refinement_flags_occupancy
_atom_site_disorder_assembly
_atom_site_disorder_group
S001 S 0.96929(10) 0.39663(6) 0.49968(6) 0.0537(3) Uani 1 1 d . . . . .
S002 S 0.65386(10) 0.36150(6) 0.53056(6) 0.0523(3) Uani 1 1 d . . . . .
S003 S 0.56073(12) 0.53048(7) 0.33303(6) 0.0656(4) Uani 1 1 d . . . . .
S004 S 0.75793(14) 0.61076(8) 0.23184(7) 0.0738(4) Uani 1 1 d . . . . .
O005 O 0.6676(3) 0.34746(15) 0.39753(14) 0.0523(7) Uani 1 1 d . . . . .
O006 O 0.7011(3) 0.32486(17) 0.59782(15) 0.0618(8) Uani 1 1 d . . . . .
O007 O 0.5020(3) 0.61305(16) 0.17692(16) 0.0628(8) Uani 1 1 d . . . . .
O008 O 0.9374(3) 0.44065(17) 0.44079(16) 0.0632(8) Uani 1 1 d . . . . .
O009 O 1.1073(3) 0.38324(19) 0.52845(18) 0.0706(10) Uani 1 1 d . . . . .
O00A O 0.5498(4) 0.5257(2) 0.40569(18) 0.0813(11) Uani 1 1 d . . . . .
O00B O 0.8512(3) 0.6388(2) 0.2936(2) 0.0871(12) Uani 1 1 d . . . . .
O00C O 0.4706(4) 0.49245(19) 0.2823(2) 0.0825(11) Uani 1 1 d . . . . .
C00D C 0.6946(4) 0.2463(2) 0.4654(2) 0.0454(9) Uani 1 1 d . . . . .
H00D H 0.645011 0.238673 0.503266 0.054 Uiso 1 1 calc R U . . .
C00E C 0.6026(4) 0.2384(2) 0.3951(2) 0.0484(10) Uani 1 1 d . . . . .
C00F C 0.7322(4) 0.3199(2) 0.4634(2) 0.0453(9) Uani 1 1 d . . . . .
C00G C 0.8296(4) 0.1475(2) 0.5264(2) 0.0499(10) Uani 1 1 d . . . . .
C00H C 0.8859(4) 0.3212(2) 0.4723(2) 0.0503(10) Uani 1 1 d . . . . .
H00H H 0.904160 0.312469 0.425280 0.060 Uiso 1 1 calc R U . . .
C00I C 0.8294(4) 0.2076(2) 0.4811(2) 0.0489(10) Uani 1 1 d . . . . .
H00I H 0.851843 0.194135 0.436178 0.059 Uiso 1 1 calc R U . . .
C00J C 0.5921(4) 0.2971(2) 0.3608(2) 0.0501(10) Uani 1 1 d . . . . .
C00K C 0.7972(4) 0.1517(2) 0.5931(2) 0.0557(11) Uani 1 1 d . . . . .
H00K H 0.770929 0.191969 0.608709 0.067 Uiso 1 1 calc R U . . .
C00L C 0.5256(4) 0.1841(2) 0.3648(2) 0.0497(10) Uani 1 1 d . . . . .
C00M C 0.9315(4) 0.2596(2) 0.5152(2) 0.0537(11) Uani 1 1 d . . . . .
H00A H 0.927999 0.265958 0.564476 0.064 Uiso 1 1 calc R U . . .
H00B H 1.021657 0.247372 0.511286 0.064 Uiso 1 1 calc R U . . .
C00N C 0.4418(4) 0.1934(2) 0.2977(2) 0.0547(11) Uani 1 1 d . . . . .
C00O C 0.4286(5) 0.6676(2) 0.1479(2) 0.0556(11) Uani 1 1 d . . . . .
C00P C 0.4634(4) 0.7243(2) 0.1830(2) 0.0542(11) Uani 1 1 d . . . . .
C00Q C 0.4363(5) 0.2555(3) 0.2648(2) 0.0641(13) Uani 1 1 d . . . . .
H00Q H 0.380602 0.260847 0.221078 0.077 Uiso 1 1 calc R U . . .
C00R C 0.5804(4) 0.7121(2) 0.2434(2) 0.0572(11) Uani 1 1 d . . . . .
H00R H 0.662678 0.731760 0.233757 0.069 Uiso 1 1 calc R U . . .
C00S C 0.5865(4) 0.6357(2) 0.2405(2) 0.0543(11) Uani 1 1 d . . . . .
C00T C 0.6317(4) 0.7909(2) 0.3494(2) 0.0577(11) Uani 1 1 d . . . . .
C00U C 0.8926(5) 0.4273(3) 0.5668(2) 0.0597(12) Uani 1 1 d . . . . .
H00C H 0.906208 0.396670 0.605925 0.072 Uiso 1 1 calc R U . . .
H00E H 0.933757 0.468823 0.583676 0.072 Uiso 1 1 calc R U . . .
C00V C 0.3909(5) 0.7829(3) 0.1610(2) 0.0606(12) Uani 1 1 d . . . . .
C00W C 0.5271(5) 0.1222(3) 0.3974(3) 0.0631(12) Uani 1 1 d . . . . .
H00W H 0.581695 0.115533 0.441248 0.076 Uiso 1 1 calc R U . . .
C00X C 0.8675(4) 0.0866(2) 0.5052(2) 0.0574(11) Uani 1 1 d . . . . .
H00X H 0.888530 0.082141 0.460751 0.069 Uiso 1 1 calc R U . . .
C00Y C 0.5092(5) 0.3080(3) 0.2945(2) 0.0609(12) Uani 1 1 d . . . . .
H00Y H 0.504545 0.348708 0.272290 0.073 Uiso 1 1 calc R U . . .
C00Z C 0.3628(5) 0.1400(3) 0.2660(3) 0.0660(13) Uani 1 1 d . . . . .
H00Z H 0.307354 0.145728 0.222249 0.079 Uiso 1 1 calc R U . . .
C010 C 0.5988(5) 0.6665(3) 0.3608(2) 0.0597(12) Uani 1 1 d . . . . .
H01A H 0.559514 0.665109 0.402539 0.072 Uiso 1 1 calc R U . . .
H01B H 0.695057 0.662020 0.374447 0.072 Uiso 1 1 calc R U . . .
C011 C 0.2838(4) 0.7781(3) 0.1016(2) 0.0614(13) Uani 1 1 d . . . . .
C012 C 0.8033(5) 0.0971(3) 0.6365(3) 0.0638(13) Uani 1 1 d . . . . .
H012 H 0.780753 0.100936 0.680609 0.077 Uiso 1 1 calc R U . . .
C013 C 0.5387(5) 0.6131(3) 0.3072(2) 0.0589(12) Uani 1 1 d . . . . .
H013 H 0.441874 0.620551 0.297697 0.071 Uiso 1 1 calc R U . . .
C014 C 0.2580(5) 0.7170(3) 0.0660(3) 0.0682(14) Uani 1 1 d . . . . .
H014 H 0.190745 0.714897 0.025969 0.082 Uiso 1 1 calc R U . . .
C015 C 0.5602(4) 0.7297(2) 0.3184(2) 0.0581(11) Uani 1 1 d . . . . .
H015 H 0.464307 0.736784 0.315868 0.070 Uiso 1 1 calc R U . . .
C016 C 0.7447(5) 0.4376(2) 0.5407(3) 0.0625(12) Uani 1 1 d . . . . .
H01C H 0.730831 0.460133 0.495699 0.075 Uiso 1 1 calc R U . . .
H01D H 0.710100 0.465377 0.573678 0.075 Uiso 1 1 calc R U . . .
C017 C 0.3275(5) 0.6618(3) 0.0881(2) 0.0657(13) Uani 1 1 d . . . . .
H017 H 0.308857 0.621907 0.064731 0.079 Uiso 1 1 calc R U . . .
C018 C 0.8428(5) 0.0374(3) 0.6144(3) 0.0681(14) Uani 1 1 d . . . . .
H018 H 0.847781 0.000832 0.643550 0.082 Uiso 1 1 calc R U . . .
C019 C 0.8749(5) 0.0320(3) 0.5489(3) 0.0661(13) Uani 1 1 d . . . . .
H019 H 0.901711 -0.008337 0.533788 0.079 Uiso 1 1 calc R U . . .
C01A C 0.3668(5) 0.0809(3) 0.2986(3) 0.0738(15) Uani 1 1 d . . . . .
H01E H 0.314943 0.046406 0.276685 0.089 Uiso 1 1 calc R U . . .
C01B C 0.7635(5) 0.8049(3) 0.3469(3) 0.0761(15) Uani 1 1 d . . . . .
H01F H 0.813055 0.774170 0.327281 0.091 Uiso 1 1 calc R U . . .
C01C C 0.4489(5) 0.0711(3) 0.3653(3) 0.0720(14) Uani 1 1 d . . . . .
H01G H 0.450332 0.030529 0.387595 0.086 Uiso 1 1 calc R U . . .
C01D C 0.7250(5) 0.5115(3) 0.3245(3) 0.0729(14) Uani 1 1 d . . . . .
H01H H 0.787274 0.535603 0.359733 0.087 Uiso 1 1 calc R U . . .
H01I H 0.740876 0.464891 0.333266 0.087 Uiso 1 1 calc R U . . .
C01E C 0.2056(5) 0.8332(3) 0.0801(3) 0.0770(16) Uani 1 1 d . . . . .
H01J H 0.136776 0.830454 0.040871 0.092 Uiso 1 1 calc R U . . .
C01F C 0.5620(6) 0.8358(3) 0.3823(3) 0.0784(15) Uani 1 1 d . . . . .
H01K H 0.474055 0.827617 0.386266 0.094 Uiso 1 1 calc R U . . .
C01G C 0.4171(6) 0.8439(3) 0.1950(3) 0.0765(15) Uani 1 1 d . . . . .
H01L H 0.489193 0.848574 0.232316 0.092 Uiso 1 1 calc R U . . .
C01H C 0.7512(7) 0.5282(3) 0.2521(3) 0.091(2) Uani 1 1 d . . . . .
H01M H 0.681597 0.507963 0.217223 0.109 Uiso 1 1 calc R U . . .
H01N H 0.835330 0.508206 0.247352 0.109 Uiso 1 1 calc R U . . .
C01I C 0.2286(6) 0.8914(4) 0.1161(4) 0.0871(18) Uani 1 1 d . . . . .
H01O H 0.172689 0.927235 0.102488 0.105 Uiso 1 1 calc R U . . .
C01J C 0.8227(7) 0.8621(3) 0.3721(3) 0.0878(18) Uani 1 1 d . . . . .
H01P H 0.910875 0.870117 0.368486 0.105 Uiso 1 1 calc R U . . .
C01K C 0.3349(7) 0.8972(3) 0.1726(4) 0.0907(19) Uani 1 1 d . . . . .
H01Q H 0.351185 0.937340 0.195721 0.109 Uiso 1 1 calc R U . . .
C01L C 0.7563(8) 0.9068(3) 0.4019(3) 0.094(2) Uani 1 1 d . . . . .
H01R H 0.797529 0.946319 0.417358 0.113 Uiso 1 1 calc R U . . .
C01M C 0.6275(9) 0.8951(3) 0.4100(3) 0.099(2) Uani 1 1 d . . . . .
H01S H 0.583407 0.925458 0.433280 0.119 Uiso 1 1 calc R U . . .

loop_
_atom_site_aniso_label
_atom_site_aniso_U_11
_atom_site_aniso_U_22
_atom_site_aniso_U_33
_atom_site_aniso_U_23
_atom_site_aniso_U_13
_atom_site_aniso_U_12
S001 0.0447(6) 0.0552(8) 0.0604(6) 0.0067(5) 0.0084(4) -0.0060(5)
S002 0.0427(5) 0.0561(8) 0.0577(6) -0.0070(5) 0.0091(4) -0.0011(4)
S003 0.0622(7) 0.0651(9) 0.0666(7) 0.0116(6) 0.0051(5) -0.0034(6)
S004 0.0698(8) 0.0791(10) 0.0783(8) 0.0104(7) 0.0290(6) 0.0133(7)
O005 0.0595(17) 0.0419(18) 0.0498(15) 0.0059(13) -0.0035(12) 0.0012(13)
O006 0.0650(19) 0.071(2) 0.0503(16) 0.0008(15) 0.0133(14) -0.0058(16)
O007 0.078(2) 0.051(2) 0.0537(17) -0.0033(14) -0.0021(15) 0.0030(16)
O008 0.0674(19) 0.056(2) 0.0658(18) 0.0120(15) 0.0114(15) -0.0112(15)
O009 0.0365(15) 0.085(3) 0.085(2) 0.0047(19) 0.0003(14) -0.0039(15)
O00A 0.088(2) 0.090(3) 0.068(2) 0.0228(19) 0.0197(18) -0.001(2)
O00B 0.0533(19) 0.106(3) 0.102(3) 0.001(2) 0.0139(19) -0.003(2)
O00C 0.091(3) 0.060(2) 0.085(2) 0.0041(19) -0.012(2) -0.0141(19)
C00D 0.041(2) 0.046(3) 0.046(2) 0.0013(17) 0.0037(16) 0.0012(17)
C00E 0.048(2) 0.051(3) 0.045(2) -0.0006(18) 0.0041(16) 0.0019(18)
C00F 0.045(2) 0.040(3) 0.049(2) 0.0055(17) 0.0029(16) 0.0024(17)
C00G 0.045(2) 0.048(3) 0.053(2) 0.0011(19) 0.0010(17) 0.0034(18)
C00H 0.042(2) 0.055(3) 0.055(2) 0.005(2) 0.0116(17) 0.0029(18)
C00I 0.046(2) 0.044(3) 0.056(2) 0.0038(19) 0.0076(17) 0.0048(18)
C00J 0.051(2) 0.049(3) 0.049(2) 0.0025(19) 0.0064(17) 0.0023(19)
C00K 0.057(2) 0.054(3) 0.056(2) 0.001(2) 0.0082(19) 0.000(2)
C00L 0.046(2) 0.050(3) 0.053(2) -0.0034(19) 0.0086(17) 0.0020(18)
C00M 0.040(2) 0.052(3) 0.068(3) 0.009(2) 0.0088(18) 0.0020(18)
C00N 0.051(2) 0.060(3) 0.052(2) -0.008(2) 0.0072(18) 0.001(2)
C00O 0.064(3) 0.052(3) 0.047(2) 0.008(2) 0.0038(19) -0.001(2)
C00P 0.057(2) 0.048(3) 0.055(2) 0.008(2) 0.0043(19) 0.007(2)
C00Q 0.068(3) 0.072(4) 0.047(2) 0.000(2) -0.001(2) -0.001(2)
C00R 0.053(2) 0.061(3) 0.056(2) 0.001(2) 0.0047(19) -0.001(2)
C00S 0.056(2) 0.052(3) 0.053(2) 0.001(2) 0.0042(18) 0.001(2)
C00T 0.057(2) 0.050(3) 0.061(2) -0.003(2) -0.002(2) 0.002(2)
C00U 0.061(3) 0.055(3) 0.063(3) -0.004(2) 0.010(2) -0.015(2)
C00V 0.064(3) 0.058(3) 0.062(3) 0.007(2) 0.016(2) 0.000(2)
C00W 0.057(3) 0.054(3) 0.075(3) 0.004(2) 0.004(2) 0.001(2)
C00X 0.060(3) 0.053(3) 0.057(2) 0.000(2) 0.005(2) 0.004(2)
C00Y 0.068(3) 0.061(3) 0.049(2) 0.010(2) 0.000(2) 0.002(2)
C00Z 0.060(3) 0.076(4) 0.059(3) -0.012(3) 0.004(2) -0.007(2)
C010 0.051(2) 0.071(3) 0.056(2) 0.002(2) 0.0088(19) 0.000(2)
C011 0.053(2) 0.076(4) 0.056(2) 0.021(2) 0.0114(19) 0.010(2)
C012 0.066(3) 0.066(4) 0.057(3) 0.010(2) 0.006(2) -0.003(2)
C013 0.051(2) 0.073(3) 0.051(2) 0.003(2) 0.0052(18) 0.009(2)
C014 0.061(3) 0.083(4) 0.056(3) 0.010(3) 0.000(2) -0.004(3)
C015 0.046(2) 0.065(3) 0.062(3) -0.004(2) 0.0077(19) 0.002(2)
C016 0.065(3) 0.050(3) 0.074(3) -0.008(2) 0.019(2) 0.000(2)
C017 0.067(3) 0.069(4) 0.055(3) 0.004(2) -0.002(2) -0.007(3)
C018 0.068(3) 0.057(4) 0.074(3) 0.018(3) 0.001(2) -0.007(2)
C019 0.067(3) 0.048(3) 0.079(3) 0.002(2) 0.004(2) 0.008(2)
C01A 0.063(3) 0.075(4) 0.082(3) -0.023(3) 0.009(2) -0.013(3)
C01B 0.057(3) 0.083(4) 0.084(3) -0.014(3) 0.003(2) -0.008(3)
C01C 0.062(3) 0.055(3) 0.095(4) -0.005(3) 0.007(3) -0.008(2)
C01D 0.068(3) 0.069(4) 0.080(3) 0.018(3) 0.010(2) 0.015(3)
C01E 0.065(3) 0.089(5) 0.079(3) 0.029(3) 0.018(3) 0.012(3)
C01F 0.081(4) 0.077(4) 0.075(3) -0.007(3) 0.008(3) 0.014(3)
C01G 0.094(4) 0.059(4) 0.074(3) 0.010(3) 0.011(3) 0.007(3)
C01H 0.097(4) 0.103(5) 0.081(3) 0.026(3) 0.037(3) 0.054(4)
C01I 0.089(4) 0.079(5) 0.096(4) 0.033(4) 0.026(3) 0.024(3)
C01J 0.084(4) 0.083(5) 0.088(4) -0.004(3) -0.007(3) -0.025(3)
C01K 0.122(5) 0.061(4) 0.095(4) 0.009(3) 0.035(4) 0.010(4)
C01L 0.115(5) 0.066(4) 0.083(4) 0.000(3) -0.024(4) -0.017(4)
C01M 0.140(6) 0.072(5) 0.077(4) -0.012(3) -0.002(4) 0.034(4)

loop_
_atom_type_symbol
_atom_type_description
_atom_type_scat_dispersion_real
_atom_type_scat_dispersion_imag
_atom_type_scat_source
C C 0.0181 0.0091 'International Tables Vol C Tables 4.2.6.8 and 6.1.1.4'
H H 0.0000 0.0000 'International Tables Vol C Tables 4.2.6.8 and 6.1.1.4'
O O 0.0492 0.0322 'International Tables Vol C Tables 4.2.6.8 and 6.1.1.4'
S S 0.3331 0.5567 'International Tables Vol C Tables 4.2.6.8 and 6.1.1.4'

loop_
_geom_angle_atom_site_label_1
_geom_angle_atom_site_label_2
_geom_angle_atom_site_label_3
_geom_angle
_geom_angle_site_symmetry_1
_geom_angle_site_symmetry_3
_geom_angle_publ_flag
O009 S001 O008 118.7(2) . . ?
O009 S001 C00U 109.0(2) . . ?
O008 S001 C00U 107.5(2) . . ?
O009 S001 C00H 109.1(2) . . ?
O008 S001 C00H 106.21(19) . . ?
C00U S001 C00H 105.7(2) . . ?
O006 S002 C016 105.2(2) . . ?
O006 S002 C00F 105.85(18) . . ?
C016 S002 C00F 100.7(2) . . ?
O00C S003 O00A 118.2(3) . . ?
O00C S003 C013 107.0(2) . . ?
O00A S003 C013 108.3(2) . . ?
O00C S003 C01D 108.2(3) . . ?
O00A S003 C01D 109.6(2) . . ?
C013 S003 C01D 104.8(2) . . ?
O00B S004 C01H 103.7(3) . . ?
O00B S004 C00S 106.7(2) . . ?
C01H S004 C00S 99.5(3) . . ?
C00J O005 C00F 106.3(3) . . ?
C00O O007 C00S 106.1(3) . . ?
C00E C00D C00F 101.2(3) . . ?
C00E C00D C00I 119.5(3) . . ?
C00F C00D C00I 106.2(3) . . ?
C00E C00D H00D 109.8 . . ?
C00F C00D H00D 109.8 . . ?
C00I C00D H00D 109.8 . . ?
C00J C00E C00L 119.8(4) . . ?
C00J C00E C00D 108.9(4) . . ?
C00L C00E C00D 131.1(4) . . ?
O005 C00F C00H 112.1(3) . . ?
O005 C00F C00D 109.2(3) . . ?
C00H C00F C00D 105.4(3) . . ?
O005 C00F S002 105.0(3) . . ?
C00H C00F S002 118.7(3) . . ?
C00D C00F S002 106.2(3) . . ?
C00X C00G C00K 117.5(4) . . ?
C00X C00G C00I 121.4(4) . . ?
C00K C00G C00I 121.0(4) . . ?
C00M C00H C00F 104.1(3) . . ?
C00M C00H S001 117.9(3) . . ?
C00F C00H S001 117.5(3) . . ?
C00M C00H H00H 105.4 . . ?
C00F C00H H00H 105.4 . . ?
S001 C00H H00H 105.4 . . ?
C00G C00I C00M 112.6(3) . . ?
C00G C00I C00D 115.0(3) . . ?
C00M C00I C00D 103.5(3) . . ?
C00G C00I H00I 108.5 . . ?
C00M C00I H00I 108.5 . . ?
C00D C00I H00I 108.5 . . ?
C00E C00J O005 114.4(3) . . ?
C00E C00J C00Y 123.9(4) . . ?
O005 C00J C00Y 121.7(4) . . ?
C012 C00K C00G 121.3(5) . . ?
C012 C00K H00K 119.3 . . ?
C00G C00K H00K 119.3 . . ?
C00W C00L C00E 123.7(4) . . ?
C00W C00L C00N 118.8(4) . . ?
C00E C00L C00N 117.5(4) . . ?
C00H C00M C00I 102.8(3) . . ?
C00H C00M H00A 111.2 . . ?
C00I C00M H00A 111.2 . . ?
C00H C00M H00B 111.2 . . ?
C00I C00M H00B 111.2 . . ?
H00A C00M H00B 109.1 . . ?
C00Q C00N C00Z 121.4(4) . . ?
C00Q C00N C00L 119.8(4) . . ?
C00Z C00N C00L 118.9(5) . . ?
C00P C00O O007 114.1(4) . . ?
C00P C00O C017 124.6(5) . . ?
O007 C00O C017 121.3(4) . . ?
C00O C00P C00V 119.6(4) . . ?
C00O C00P C00R 109.7(4) . . ?
C00V C00P C00R 130.7(4) . . ?
C00Y C00Q C00N 122.7(4) . . ?
C00Y C00Q H00Q 118.6 . . ?
C00N C00Q H00Q 118.6 . . ?
C00P C00R C015 117.1(4) . . ?
C00P C00R C00S 99.6(4) . . ?
C015 C00R C00S 106.2(4) . . ?
C00P C00R H00R 111.1 . . ?
C015 C00R H00R 111.1 . . ?
C00S C00R H00R 111.1 . . ?
O007 C00S C013 112.8(4) . . ?
O007 C00S C00R 109.3(3) . . ?
C013 C00S C00R 104.3(4) . . ?
O007 C00S S004 104.7(3) . . ?
C013 C00S S004 116.9(3) . . ?
C00R C00S S004 108.7(3) . . ?
C01B C00T C01F 117.9(5) . . ?
C01B C00T C015 123.7(5) . . ?
C01F C00T C015 118.4(5) . . ?
C016 C00U S001 111.2(3) . . ?
C016 C00U H00C 109.4 . . ?
S001 C00U H00C 109.4 . . ?
C016 C00U H00E 109.4 . . ?
S001 C00U H00E 109.4 . . ?
H00C C00U H00E 108.0 . . ?
C01G C00V C00P 124.0(5) . . ?
C01G C00V C011 119.0(5) . . ?
C00P C00V C011 117.0(5) . . ?
C01C C00W C00L 121.1(5) . . ?
C01C C00W H00W 119.5 . . ?
C00L C00W H00W 119.5 . . ?
C00G C00X C019 121.2(4) . . ?
C00G C00X H00X 119.4 . . ?
C019 C00X H00X 119.4 . . ?
C00Q C00Y C00J 116.3(5) . . ?
C00Q C00Y H00Y 121.9 . . ?
C00J C00Y H00Y 121.9 . . ?
C01A C00Z C00N 121.0(5) . . ?
C01A C00Z H00Z 119.5 . . ?
C00N C00Z H00Z 119.5 . . ?
C015 C010 C013 101.7(3) . . ?
C015 C010 H01A 111.4 . . ?
C013 C010 H01A 111.4 . . ?
C015 C010 H01B 111.4 . . ?
C013 C010 H01B 111.4 . . ?
H01A C010 H01B 109.3 . . ?
C01E C011 C014 121.2(5) . . ?
C01E C011 C00V 119.3(5) . . ?
C014 C011 C00V 119.5(4) . . ?
C018 C012 C00K 120.0(5) . . ?
C018 C012 H012 120.0 . . ?
C00K C012 H012 120.0 . . ?
C00S C013 C010 101.8(4) . . ?
C00S C013 S003 118.8(3) . . ?
C010 C013 S003 118.0(3) . . ?
C00S C013 H013 105.7 . . ?
C010 C013 H013 105.7 . . ?
S003 C013 H013 105.7 . . ?
C017 C014 C011 122.4(4) . . ?
C017 C014 H014 118.8 . . ?
C011 C014 H014 118.8 . . ?
C00T C015 C010 115.2(4) . . ?
C00T C015 C00R 115.0(4) . . ?
C010 C015 C00R 103.9(4) . . ?
C00T C015 H015 107.5 . . ?
C010 C015 H015 107.5 . . ?
C00R C015 H015 107.5 . . ?
C00U C016 S002 112.3(4) . . ?
C00U C016 H01C 109.1 . . ?
S002 C016 H01C 109.1 . . ?
C00U C016 H01D 109.1 . . ?
S002 C016 H01D 109.1 . . ?
H01C C016 H01D 107.9 . . ?
C014 C017 C00O 116.7(5) . . ?
C014 C017 H017 121.6 . . ?
C00O C017 H017 121.6 . . ?
C012 C018 C019 119.7(5) . . ?
C012 C018 H018 120.1 . . ?
C019 C018 H018 120.1 . . ?
C018 C019 C00X 120.3(5) . . ?
C018 C019 H019 119.9 . . ?
C00X C019 H019 119.9 . . ?
C00Z C01A C01C 120.7(5) . . ?
C00Z C01A H01E 119.6 . . ?
C01C C01A H01E 119.6 . . ?
C01J C01B C00T 122.1(6) . . ?
C01J C01B H01F 118.9 . . ?
C00T C01B H01F 118.9 . . ?
C00W C01C C01A 119.6(5) . . ?
C00W C01C H01G 120.2 . . ?
C01A C01C H01G 120.2 . . ?
C01H C01D S003 112.3(4) . . ?
C01H C01D H01H 109.1 . . ?
S003 C01D H01H 109.1 . . ?
C01H C01D H01I 109.1 . . ?
S003 C01D H01I 109.1 . . ?
H01H C01D H01I 107.9 . . ?
C01I C01E C011 120.9(6) . . ?
C01I C01E H01J 119.6 . . ?
C011 C01E H01J 119.6 . . ?
C00T C01F C01M 118.9(6) . . ?
C00T C01F H01K 120.5 . . ?
C01M C01F H01K 120.5 . . ?
C01K C01G C00V 119.7(6) . . ?
C01K C01G H01L 120.2 . . ?
C00V C01G H01L 120.2 . . ?
C01D C01H S004 116.7(5) . . ?
C01D C01H H01M 108.1 . . ?
S004 C01H H01M 108.1 . . ?
C01D C01H H01N 108.1 . . ?
S004 C01H H01N 108.1 . . ?
H01M C01H H01N 107.3 . . ?
C01E C01I C01K 120.2(6) . . ?
C01E C01I H01O 119.9 . . ?
C01K C01I H01O 119.9 . . ?
C01L C01J C01B 120.9(6) . . ?
C01L C01J H01P 119.6 . . ?
C01B C01J H01P 119.6 . . ?
C01G C01K C01I 120.8(6) . . ?
C01G C01K H01Q 119.6 . . ?
C01I C01K H01Q 119.6 . . ?
C01J C01L C01M 120.7(6) . . ?
C01J C01L H01R 119.6 . . ?
C01M C01L H01R 119.6 . . ?
C01L C01M C01F 119.3(6) . . ?
C01L C01M H01S 120.4 . . ?
C01F C01M H01S 120.4 . . ?

loop_
_geom_bond_atom_site_label_1
_geom_bond_atom_site_label_2
_geom_bond_distance
_geom_bond_site_symmetry_2
_geom_bond_publ_flag
S001 O009 1.435(3) . ?
S001 O008 1.436(3) . ?
S001 C00U 1.757(5) . ?
S001 C00H 1.784(5) . ?
S002 O006 1.496(3) . ?
S002 C016 1.794(5) . ?
S002 C00F 1.858(4) . ?
S003 O00C 1.433(4) . ?
S003 O00A 1.436(4) . ?
S003 C013 1.755(5) . ?
S003 C01D 1.758(5) . ?
S004 O00B 1.489(4) . ?
S004 C01H 1.728(7) . ?
S004 C00S 1.859(5) . ?
O005 C00J 1.390(5) . ?
O005 C00F 1.430(4) . ?
O007 C00O 1.393(5) . ?
O007 C00S 1.434(5) . ?
C00D C00E 1.503(5) . ?
C00D C00F 1.548(6) . ?
C00D C00I 1.562(5) . ?
C00D H00D 0.9800 . ?
C00E C00J 1.362(6) . ?
C00E C00L 1.414(6) . ?
C00F C00H 1.543(5) . ?
C00G C00X 1.383(6) . ?
C00G C00K 1.396(6) . ?
C00G C00I 1.505(6) . ?
C00H C00M 1.523(6) . ?
C00H H00H 0.9800 . ?
C00I C00M 1.540(6) . ?
C00I H00I 0.9800 . ?
C00J C00Y 1.409(6) . ?
C00K C012 1.386(7) . ?
C00K H00K 0.9300 . ?
C00L C00W 1.407(7) . ?
C00L C00N 1.420(6) . ?
C00M H00A 0.9700 . ?
C00M H00B 0.9700 . ?
C00N C00Q 1.410(7) . ?
C00N C00Z 1.418(7) . ?
C00O C00P 1.351(6) . ?
C00O C017 1.396(6) . ?
C00P C00V 1.424(6) . ?
C00P C00R 1.519(6) . ?
C00Q C00Y 1.362(7) . ?
C00Q H00Q 0.9300 . ?
C00R C015 1.549(6) . ?
C00R C00S 1.555(7) . ?
C00R H00R 0.9800 . ?
C00S C013 1.536(6) . ?
C00T C01B 1.384(7) . ?
C00T C01F 1.387(7) . ?
C00T C015 1.506(7) . ?
C00U C016 1.508(6) . ?
C00U H00C 0.9700 . ?
C00U H00E 0.9700 . ?
C00V C01G 1.405(8) . ?
C00V C011 1.426(7) . ?
C00W C01C 1.381(7) . ?
C00W H00W 0.9300 . ?
C00X C019 1.389(7) . ?
C00X H00X 0.9300 . ?
C00Y H00Y 0.9300 . ?
C00Z C01A 1.354(8) . ?
C00Z H00Z 0.9300 . ?
C010 C015 1.533(7) . ?
C010 C013 1.544(7) . ?
C010 H01A 0.9700 . ?
C010 H01B 0.9700 . ?
C011 C01E 1.392(7) . ?
C011 C014 1.420(7) . ?
C012 C018 1.373(8) . ?
C012 H012 0.9300 . ?
C013 H013 0.9800 . ?
C014 C017 1.352(7) . ?
C014 H014 0.9300 . ?
C015 H015 0.9800 . ?
C016 H01C 0.9700 . ?
C016 H01D 0.9700 . ?
C017 H017 0.9300 . ?
C018 C019 1.374(7) . ?
C018 H018 0.9300 . ?
C019 H019 0.9300 . ?
C01A C01C 1.410(7) . ?
C01A H01E 0.9300 . ?
C01B C01J 1.355(8) . ?
C01B H01F 0.9300 . ?
C01C H01G 0.9300 . ?
C01D C01H 1.516(7) . ?
C01D H01H 0.9700 . ?
C01D H01I 0.9700 . ?
C01E C01I 1.371(9) . ?
C01E H01J 0.9300 . ?
C01F C01M 1.431(9) . ?
C01F H01K 0.9300 . ?
C01G C01K 1.387(8) . ?
C01G H01L 0.9300 . ?
C01H H01M 0.9700 . ?
C01H H01N 0.9700 . ?
C01I C01K 1.387(9) . ?
C01I H01O 0.9300 . ?
C01J C01L 1.330(10) . ?
C01J H01P 0.9300 . ?
C01K H01Q 0.9300 . ?
C01L C01M 1.373(10) . ?
C01L H01R 0.9300 . ?
C01M H01S 0.9300 . ?
